data_1558371
loop_
_publ_author_name
'Guo, Rui'
'Jiang, Jingxing'
'Hu, Chenyang'
'Liu, Liu Leo'
'Cui, Ping'
'Zhao, Meihua'
'Ke, Zhuofeng'
'Tung, Chen-Ho'
'Kong, Lingbing'

_publ_section_title
;
 BNN-1,3-dipoles: isolation and intramolecular cycloaddition with
 unactivated arenes
;
_journal_name_full 'Chemical Science'
_journal_paper_doi 10.1039/D0SC02162H
_journal_year 2020
_chemical_formula_moiety 'C36 H60 B2 Br2 N2'
_chemical_formula_sum 'C36 H60 B2 Br2 N2'
_chemical_formula_weight 702.30
_space_group_crystal_system trigonal
_space_group_IT_number 148
_space_group_name_Hall '-R 3'
_space_group_name_H-M_alt 'R -3 :H'
_atom_sites_solution_hydrogens geom
_atom_sites_solution_primary dual
_audit_creation_date 2020-05-20
_audit_creation_method
;
Olex2 1.2
(compiled 2018.05.29 svn.r3508 for OlexSys, GUI svn.r5506)
;
_audit_update_record
;
2020-05-25 deposited with the CCDC.	2020-06-19 downloaded from the CCDC.
;
_cell_angle_alpha 90
_cell_angle_beta 90
_cell_angle_gamma 120
_cell_formula_units_Z 9
_cell_length_a 32.9585(3)
_cell_length_b 32.9585(3)
_cell_length_c 9.9663(2)
_cell_measurement_reflns_used 11419
_cell_measurement_temperature 173(2)
_cell_measurement_theta_max 70.9440
_cell_measurement_theta_min 4.6160
_cell_volume 9375.6(2)
_computing_cell_refinement 'CrysAlisPro 1.171.40.53 (Rigaku OD, 2019)'
_computing_data_collection 'CrysAlisPro 1.171.40.53 (Rigaku OD, 2019)'
_computing_data_reduction 'CrysAlisPro 1.171.40.53 (Rigaku OD, 2019)'
_computing_molecular_graphics 'Olex2 (Dolomanov et al., 2009)'
_computing_publication_material 'Olex2 (Dolomanov et al., 2009)'
_computing_structure_refinement 'ShelXL (Sheldrick, 2015)'
_computing_structure_solution 'ShelXT (Sheldrick, 2015)'
_diffrn_ambient_temperature 173.0
_diffrn_detector_area_resol_mean 8.1281
_diffrn_detector_type Eos
_diffrn_measured_fraction_theta_full 0.997
_diffrn_measured_fraction_theta_max 0.997
_diffrn_measurement_details
;
List of Runs (angles in degrees, time in seconds):

  # Type    Start    End  Width  t~exp~   \w     \q     \k     \f   Frames
#--------------------------------------------------------------------------
  1  \w     -8.00  21.00   1.00    5.00    --    0.00  57.00  73.00   29
  2  \w    -25.00  16.00   1.00    5.00    --    0.00  77.00 -30.00   41
  3  \w     21.00  69.00   1.00    5.00    --    0.00  77.00 -30.00   48
  4  \w     31.00  65.00   1.00    5.00    --    0.00  57.00  73.00   34
  5  \w    -64.00  -6.00   1.00    5.00    --    0.00 -57.00-120.00   58
  6  \w     32.00 124.00   1.00   20.00    --   54.47  77.00  90.00   92
  7  \w      5.00  74.00   1.00   20.00    --   54.47 -57.00 120.00   69
  8  \w     38.00 110.00   1.00   20.00    --   54.47-125.00  60.00   72
  9  \w     30.00 123.00   1.00   20.00    --   54.47  37.00  30.00   93
 10  \w     20.00  55.00   1.00   20.00    --   54.47 -57.00-180.00   35
 11  \w     68.00  99.00   1.00   20.00    --   54.47 -19.00 120.00   31
 12  \w     -2.00  24.00   1.00   20.00    --   54.47 -19.00 120.00   26
 13  \w     -2.00  67.00   1.00   20.00    --   54.47 -57.00-120.00   69
 14  \w    142.00 176.00   1.00   20.00    --  108.95  50.00   0.00   34
 15  \w     87.00 112.00   1.00   20.00    --  108.95  50.00   0.00   25
 16  \w     39.00  77.00   1.00   20.00    --  108.95-111.00-150.00   38
 17  \w     38.00 112.00   1.00   20.00    --  108.95-111.00  30.00   74
 18  \w     40.00 142.00   1.00   20.00    --  108.95 -25.00-180.00  102
 19  \w    104.00 154.00   1.00   20.00    --  108.95 111.00-120.00   50
 20  \w    119.00 145.00   1.00   20.00    --  108.95 178.00  60.00   26
 21  \w     46.00 131.00   1.00   20.00    --  108.95 -50.00 -30.00   85
 22  \w     63.00 137.00   1.00   20.00    --  108.95 -77.00  30.00   74
 23  \w     60.00  99.00   1.00   20.00    --  108.95 178.00  60.00   39
 24  \w     37.00 113.00   1.00   20.00    --  108.95-111.00-120.00   76
 25  \w     80.00 110.00   1.00   20.00    --  108.95-111.00 150.00   30
 26  \w     42.00 124.00   1.00   20.00    --  108.95 -25.00  60.00   82
 27  \w     40.00 152.00   1.00   20.00    --  108.95  12.00  90.00  112
 28  \w     42.00 131.00   1.00   20.00    --  108.95 -63.00-150.00   89
;
_diffrn_measurement_device 'four-circle diffractometer'
_diffrn_measurement_device_type 'Xcalibur, Eos, Gemini'
_diffrn_measurement_method '\w scans'
_diffrn_radiation_type CuK\a
_diffrn_radiation_wavelength 1.54184
_diffrn_reflns_av_R_equivalents 0.0194
_diffrn_reflns_av_unetI/netI 0.0114
_diffrn_reflns_Laue_measured_fraction_full 0.997
_diffrn_reflns_Laue_measured_fraction_max 0.997
_diffrn_reflns_limit_h_max 39
_diffrn_reflns_limit_h_min -33
_diffrn_reflns_limit_k_max 27
_diffrn_reflns_limit_k_min -39
_diffrn_reflns_limit_l_max 11
_diffrn_reflns_limit_l_min -11
_diffrn_reflns_number 20723
_diffrn_reflns_point_group_measured_fraction_full 0.997
_diffrn_reflns_point_group_measured_fraction_max 0.997
_diffrn_reflns_theta_full 66.569
_diffrn_reflns_theta_max 66.569
_diffrn_reflns_theta_min 2.681
_exptl_absorpt_coefficient_mu 2.621
_exptl_absorpt_correction_T_max 1.00000
_exptl_absorpt_correction_T_min 0.84856
_exptl_absorpt_correction_type multi-scan
_exptl_absorpt_process_details
;
CrysAlisPro 1.171.40.53 (Rigaku Oxford Diffraction, 2019)
Empirical absorption correction using spherical harmonics,
 implemented in SCALE3 ABSPACK scaling algorithm.
;
_exptl_crystal_colour colourless
_exptl_crystal_colour_primary colourless
_exptl_crystal_density_diffrn 1.119
_exptl_crystal_description plate
_exptl_crystal_F_000 3330
_exptl_crystal_size_max 0.4
_exptl_crystal_size_mid 0.4
_exptl_crystal_size_min 0.1
_refine_diff_density_max 0.651
_refine_diff_density_min -0.460
_refine_diff_density_rms 0.062
_refine_ls_extinction_method none
_refine_ls_goodness_of_fit_ref 1.051
_refine_ls_hydrogen_treatment constr
_refine_ls_matrix_type full
_refine_ls_number_parameters 271
_refine_ls_number_reflns 3651
_refine_ls_number_restraints 139
_refine_ls_restrained_S_all 1.090
_refine_ls_R_factor_all 0.0604
_refine_ls_R_factor_gt 0.0559
_refine_ls_shift/su_max 0.001
_refine_ls_shift/su_mean 0.000
_refine_ls_structure_factor_coef Fsqd
_refine_ls_weighting_details 'w=1/[\s^2^(Fo^2^)+(0.1017P)^2^+18.1644P] where P=(Fo^2^+2Fc^2^)/3'
_refine_ls_weighting_scheme calc
_refine_ls_wR_factor_gt 0.1635
_refine_ls_wR_factor_ref 0.1691
_reflns_Friedel_coverage 0.000
_reflns_number_gt 3255
_reflns_number_total 3651
_reflns_threshold_expression 'I > 2\s(I)'
_cod_data_source_file d0sc02162h2.cif
_cod_data_source_block klb-5_sq
_cod_original_cell_volume 9375.6(3)
_cod_original_sg_symbol_H-M 'R -3'
_cod_database_code 1558371
_shelx_shelxl_version_number 2018/3
_shelx_space_group_comment
;
The symmetry employed for this shelxl refinement is uniquely defined
by the following loop, which should always be used as a source of
symmetry information in preference to the above space-group names.
They are only intended as comments.
;
_shelx_estimated_absorpt_t_max 0.780
_shelx_estimated_absorpt_t_min 0.420
_olex2_refinement_description
;
1. Fixed Uiso
 At 1.2 times of:
  All C(H) groups, All N(H) groups
 At 1.5 times of:
  All C(H,H,H) groups
2. Restrained distances
 C16B-C15 = C17A-C15 = C17B-C15 = C18A-C15 = C18B-C15 = C16A-C15 = C12A-C11 =
 C12B-C11 = C13A-C11 = C14B-C11 = C14A-C11 = C13B-C11
 1.53 with sigma of 0.02
 Br1A-B1 \\sim Br1B-B1
 with sigma of 0.02
3. Uiso/Uaniso restraints and constraints
C12A \\sim C12B \\sim C13A \\sim C13B \\sim C14A \\sim C14B: within 2A with
sigma of 0.001 and sigma for terminal atoms of 0.002
Br1A \\sim Br1B: within 2A with sigma of 0.001 and sigma for terminal atoms of
0.002
Uanis(C12B) \\sim Ueq, Uanis(C13A) \\sim Ueq, Uanis(C13B) \\sim Ueq,
Uanis(C14A) \\sim Ueq, Uanis(C14B) \\sim Ueq, Uanis(C12A) \\sim Ueq: with sigma
of 0.01 and sigma for terminal atoms of 0.02
Uanis(C18B) \\sim Ueq, Uanis(C16A) \\sim Ueq, Uanis(C16B) \\sim Ueq,
Uanis(C17A) \\sim Ueq, Uanis(C17B) \\sim Ueq, Uanis(C18A) \\sim Ueq: with sigma
of 0.01 and sigma for terminal atoms of 0.02
Uanis(Br1B) \\sim Ueq, Uanis(Br1A) \\sim Ueq: with sigma of 0.001 and sigma for
terminal atoms of 0.02
4. Others
 Sof(Br1B)=1-FVAR(1)
 Sof(Br1A)=FVAR(1)
 Sof(C12B)=Sof(H12d)=Sof(H12e)=Sof(H12f)=Sof(C13B)=Sof(H13d)=Sof(H13e)=
 Sof(H13f)=Sof(C14B)=Sof(H14d)=Sof(H14e)=Sof(H14f)=1-FVAR(2)
 Sof(C12A)=Sof(H12a)=Sof(H12b)=Sof(H12c)=Sof(C13A)=Sof(H13a)=Sof(H13b)=
 Sof(H13c)=Sof(C14A)=Sof(H14a)=Sof(H14b)=Sof(H14c)=FVAR(2)
 Sof(C16B)=Sof(H16d)=Sof(H16e)=Sof(H16f)=Sof(C17B)=Sof(H17d)=Sof(H17e)=
 Sof(H17f)=Sof(C18B)=Sof(H18d)=Sof(H18e)=Sof(H18f)=1-FVAR(3)
 Sof(C16A)=Sof(H16a)=Sof(H16b)=Sof(H16c)=Sof(C17A)=Sof(H17a)=Sof(H17b)=
 Sof(H17c)=Sof(C18A)=Sof(H18a)=Sof(H18b)=Sof(H18c)=FVAR(3)
5.a Aromatic/amide H refined with riding coordinates:
 N1(H1), C3(H3), C5(H5)
5.b Idealised Me refined as rotating group:
 C8(H8a,H8b,H8c), C9(H9a,H9b,H9c), C10(H10a,H10b,H10c), C12A(H12a,H12b,H12c),
 C12B(H12d,H12e,H12f), C13A(H13a,H13b,H13c), C13B(H13d,H13e,H13f), C14A(H14a,
 H14b,H14c), C14B(H14d,H14e,H14f), C16A(H16a,H16b,H16c), C16B(H16d,H16e,H16f),
 C17A(H17a,H17b,H17c), C17B(H17d,H17e,H17f), C18A(H18a,H18b,H18c), C18B(H18d,
 H18e,H18f)
;
_olex2_submission_special_instructions 'No special instructions were received'
_oxdiff_exptl_absorpt_empirical_details
;
Empirical correction (ABSPACK) includes:
- Absorption correction using spherical harmonics
- Frame scaling
;

loop_
_space_group_symop_operation_xyz
'x, y, z'
'-y, x-y, z'
'-x+y, -x, z'
'x+2/3, y+1/3, z+1/3'
'-y+2/3, x-y+1/3, z+1/3'
'-x+y+2/3, -x+1/3, z+1/3'
'x+1/3, y+2/3, z+2/3'
'-y+1/3, x-y+2/3, z+2/3'
'-x+y+1/3, -x+2/3, z+2/3'
'-x, -y, -z'
'y, -x+y, -z'
'x-y, x, -z'
'-x+2/3, -y+1/3, -z+1/3'
'y+2/3, -x+y+1/3, -z+1/3'
'x-y+2/3, x+1/3, -z+1/3'
'-x+1/3, -y+2/3, -z+2/3'
'y+1/3, -x+y+2/3, -z+2/3'
'x-y+1/3, x+2/3, -z+2/3'

loop_
_atom_site_label
_atom_site_type_symbol
_atom_site_fract_x
_atom_site_fract_y
_atom_site_fract_z
_atom_site_U_iso_or_equiv
_atom_site_adp_type
_atom_site_occupancy
_atom_site_site_symmetry_order
_atom_site_calc_flag
_atom_site_refinement_flags_posn
_atom_site_refinement_flags_adp
_atom_site_refinement_flags_occupancy
_atom_site_disorder_assembly
_atom_site_disorder_group
Br1A Br 0.91735(15) 0.67193(16) 0.7707(6) 0.0885(8) Uani 0.264(5) 1 d D U P A 5
Br1B Br 0.92971(5) 0.68676(7) 0.7145(2) 0.0890(5) Uani 0.736(5) 1 d D U P A 6
N1 N 0.83392(7) 0.64816(8) 0.6345(2) 0.0457(5) Uani 1 1 d . . . . .
H1 H 0.808471 0.628525 0.590200 0.055 Uiso 1 1 calc R . . . .
C1 C 0.86649(9) 0.59528(9) 0.5594(3) 0.0440(6) Uani 1 1 d . . . . .
C2 C 0.84634(10) 0.55124(10) 0.6257(3) 0.0499(6) Uani 1 1 d . . . . .
C3 C 0.84354(11) 0.51320(10) 0.5586(3) 0.0545(7) Uani 1 1 d . . . . .
H3 H 0.829460 0.483798 0.603275 0.065 Uiso 1 1 calc R . . . .
C4 C 0.86025(10) 0.51587(10) 0.4297(3) 0.0520(7) Uani 1 1 d . . . . .
C5 C 0.87968(10) 0.55869(10) 0.3665(3) 0.0505(6) Uani 1 1 d . . . . .
H5 H 0.891325 0.561142 0.277923 0.061 Uiso 1 1 calc R . . . .
C6 C 0.88317(9) 0.59860(9) 0.4256(3) 0.0451(6) Uani 1 1 d . . . . .
C7 C 0.90725(10) 0.64401(10) 0.3385(3) 0.0569(7) Uani 1 1 d . . . . .
C8 C 0.96027(14) 0.66708(16) 0.3559(5) 0.0921(13) Uani 1 1 d . . . . .
H8A H 0.970582 0.645151 0.328109 0.138 Uiso 1 1 calc GR . . . .
H8B H 0.968434 0.675532 0.450280 0.138 Uiso 1 1 calc GR . . . .
H8C H 0.975802 0.695371 0.300331 0.138 Uiso 1 1 calc GR . . . .
C9 C 0.89123(18) 0.67936(15) 0.3625(5) 0.0898(13) Uani 1 1 d . . . . .
H9A H 0.856926 0.663345 0.360463 0.135 Uiso 1 1 calc GR . . . .
H9B H 0.903985 0.703365 0.292296 0.135 Uiso 1 1 calc GR . . . .
H9C H 0.902439 0.694162 0.450371 0.135 Uiso 1 1 calc GR . . . .
C10 C 0.89769(18) 0.63235(16) 0.1859(4) 0.0897(12) Uani 1 1 d . . . . .
H10A H 0.864015 0.611705 0.171382 0.135 Uiso 1 1 calc GR . . . .
H10B H 0.914602 0.616623 0.155443 0.135 Uiso 1 1 calc GR . . . .
H10C H 0.908453 0.661415 0.135019 0.135 Uiso 1 1 calc GR . . . .
C11 C 0.85752(13) 0.47281(11) 0.3608(4) 0.0676(9) Uani 1 1 d D . . . .
C12A C 0.8616(5) 0.4397(4) 0.4706(12) 0.1076(17) Uani 0.446(5) 1 d D U P B 3
H12A H 0.864808 0.415014 0.425499 0.161 Uiso 0.446(5) 1 calc GR . P B 3
H12B H 0.833303 0.425365 0.526449 0.161 Uiso 0.446(5) 1 calc GR . P B 3
H12C H 0.889067 0.458283 0.527248 0.161 Uiso 0.446(5) 1 calc GR . P B 3
C12B C 0.8291(4) 0.4284(3) 0.4313(11) 0.1179(18) Uani 0.554(5) 1 d D U P B 4
H12D H 0.795891 0.419027 0.423947 0.177 Uiso 0.554(5) 1 calc GR . P B 4
H12E H 0.838139 0.432136 0.526132 0.177 Uiso 0.554(5) 1 calc GR . P B 4
H12F H 0.834193 0.404145 0.391027 0.177 Uiso 0.554(5) 1 calc GR . P B 4
C13A C 0.8077(4) 0.4408(4) 0.3123(14) 0.1153(18) Uani 0.446(5) 1 d D U P B 3
H13A H 0.800555 0.456241 0.239506 0.173 Uiso 0.446(5) 1 calc GR . P B 3
H13B H 0.785851 0.434265 0.386720 0.173 Uiso 0.446(5) 1 calc GR . P B 3
H13C H 0.804684 0.411418 0.279524 0.173 Uiso 0.446(5) 1 calc GR . P B 3
C13B C 0.8464(4) 0.4725(3) 0.2107(10) 0.1134(17) Uani 0.554(5) 1 d D U P B 4
H13D H 0.869260 0.502470 0.170238 0.170 Uiso 0.554(5) 1 calc GR . P B 4
H13E H 0.814833 0.468058 0.200565 0.170 Uiso 0.554(5) 1 calc GR . P B 4
H13F H 0.848003 0.446931 0.165839 0.170 Uiso 0.554(5) 1 calc GR . P B 4
C14A C 0.8945(5) 0.4831(4) 0.2619(14) 0.1121(18) Uani 0.446(5) 1 d D U P B 3
H14A H 0.889877 0.498036 0.183013 0.168 Uiso 0.446(5) 1 calc GR . P B 3
H14B H 0.893221 0.453859 0.235004 0.168 Uiso 0.446(5) 1 calc GR . P B 3
H14C H 0.925187 0.504233 0.301849 0.168 Uiso 0.446(5) 1 calc GR . P B 3
C14B C 0.9085(3) 0.4821(3) 0.3530(12) 0.1061(17) Uani 0.554(5) 1 d D U P B 4
H14D H 0.919280 0.480115 0.443211 0.159 Uiso 0.554(5) 1 calc GR . P B 4
H14E H 0.928984 0.513361 0.315952 0.159 Uiso 0.554(5) 1 calc GR . P B 4
H14F H 0.909441 0.458519 0.295059 0.159 Uiso 0.554(5) 1 calc GR . P B 4
C15 C 0.82716(13) 0.54104(13) 0.7724(3) 0.0668(9) Uani 1 1 d D . . . .
C16A C 0.8345(6) 0.5043(5) 0.8344(10) 0.110(4) Uani 0.508(8) 1 d D U P C 5
H16A H 0.867764 0.513670 0.828803 0.166 Uiso 0.508(8) 1 calc GR . P C 5
H16B H 0.815796 0.474656 0.786661 0.166 Uiso 0.508(8) 1 calc GR . P C 5
H16C H 0.824906 0.500414 0.928741 0.166 Uiso 0.508(8) 1 calc GR . P C 5
C16B C 0.8637(4) 0.5415(5) 0.8635(10) 0.100(3) Uani 0.492(8) 1 d D U P C 6
H16D H 0.849167 0.526167 0.948421 0.150 Uiso 0.492(8) 1 calc GR . P C 6
H16E H 0.888081 0.573999 0.880904 0.150 Uiso 0.492(8) 1 calc GR . P C 6
H16F H 0.877807 0.524754 0.820557 0.150 Uiso 0.492(8) 1 calc GR . P C 6
C17A C 0.8581(4) 0.5860(3) 0.8663(7) 0.092(3) Uani 0.508(8) 1 d D U P C 5
H17A H 0.891135 0.594724 0.860562 0.139 Uiso 0.508(8) 1 calc GR . P C 5
H17B H 0.847440 0.578383 0.959517 0.139 Uiso 0.508(8) 1 calc GR . P C 5
H17C H 0.854429 0.612317 0.836024 0.139 Uiso 0.508(8) 1 calc GR . P C 5
C17B C 0.8063(4) 0.5689(4) 0.8344(9) 0.091(3) Uani 0.492(8) 1 d D U P C 6
H17D H 0.789795 0.553608 0.917440 0.136 Uiso 0.492(8) 1 calc GR . P C 6
H17E H 0.784247 0.570246 0.771118 0.136 Uiso 0.492(8) 1 calc GR . P C 6
H17F H 0.831474 0.600783 0.854581 0.136 Uiso 0.492(8) 1 calc GR . P C 6
C18A C 0.7800(3) 0.5346(4) 0.7697(9) 0.091(3) Uani 0.508(8) 1 d D U P C 5
H18A H 0.781674 0.564105 0.744425 0.136 Uiso 0.508(8) 1 calc GR . P C 5
H18B H 0.765806 0.525005 0.858863 0.136 Uiso 0.508(8) 1 calc GR . P C 5
H18C H 0.760922 0.510299 0.704126 0.136 Uiso 0.508(8) 1 calc GR . P C 5
C18B C 0.7838(4) 0.4885(3) 0.7855(10) 0.106(4) Uani 0.492(8) 1 d D U P C 6
H18D H 0.794056 0.466177 0.762149 0.159 Uiso 0.492(8) 1 calc GR . P C 6
H18E H 0.758664 0.484377 0.724479 0.159 Uiso 0.492(8) 1 calc GR . P C 6
H18F H 0.772092 0.482913 0.878017 0.159 Uiso 0.492(8) 1 calc GR . P C 6
B1 B 0.86995(11) 0.63874(11) 0.6322(3) 0.0500(7) Uani 1 1 d D . . . .

loop_
_atom_site_aniso_label
_atom_site_aniso_U_11
_atom_site_aniso_U_22
_atom_site_aniso_U_33
_atom_site_aniso_U_23
_atom_site_aniso_U_13
_atom_site_aniso_U_12
Br1A 0.0566(12) 0.0933(15) 0.1344(19) -0.0570(13) -0.0360(11) 0.0515(11)
Br1B 0.0551(6) 0.1006(9) 0.1233(10) -0.0661(8) -0.0335(6) 0.0479(6)
N1 0.0414(11) 0.0430(11) 0.0595(13) -0.0156(9) -0.0042(9) 0.0263(9)
C1 0.0402(12) 0.0476(14) 0.0557(14) -0.0107(11) -0.0070(11) 0.0307(11)
C2 0.0580(16) 0.0600(16) 0.0488(14) -0.0027(12) -0.0006(12) 0.0422(14)
C3 0.0639(17) 0.0469(15) 0.0618(17) 0.0035(12) 0.0119(13) 0.0345(14)
C4 0.0522(15) 0.0430(14) 0.0650(17) -0.0064(12) 0.0082(13) 0.0270(12)
C5 0.0525(15) 0.0466(14) 0.0561(15) -0.0029(12) 0.0116(12) 0.0275(12)
C6 0.0363(12) 0.0429(13) 0.0613(15) -0.0050(11) 0.0011(11) 0.0239(11)
C7 0.0503(16) 0.0446(15) 0.0763(19) 0.0055(13) 0.0116(14) 0.0242(13)
C8 0.060(2) 0.084(3) 0.121(3) 0.020(2) 0.018(2) 0.0270(19)
C9 0.110(3) 0.072(2) 0.105(3) 0.027(2) 0.032(3) 0.059(2)
C10 0.111(3) 0.082(3) 0.075(2) 0.013(2) 0.011(2) 0.047(2)
C11 0.083(2) 0.0454(16) 0.080(2) -0.0133(15) 0.0130(17) 0.0357(16)
C12A 0.137(4) 0.082(3) 0.134(4) -0.042(3) -0.013(3) 0.078(3)
C12B 0.144(4) 0.086(3) 0.137(4) -0.044(3) -0.011(3) 0.067(3)
C13A 0.141(4) 0.085(3) 0.136(4) -0.048(3) -0.015(3) 0.069(3)
C13B 0.141(4) 0.085(3) 0.132(4) -0.048(3) -0.014(3) 0.070(3)
C14A 0.139(4) 0.087(3) 0.134(4) -0.046(3) -0.010(3) 0.073(3)
C14B 0.135(4) 0.084(3) 0.133(4) -0.044(3) -0.012(3) 0.080(3)
C15 0.093(2) 0.084(2) 0.0491(16) 0.0031(15) 0.0082(16) 0.064(2)
C16A 0.179(12) 0.122(8) 0.070(5) 0.034(5) 0.024(6) 0.105(9)
C16B 0.134(8) 0.121(8) 0.073(5) 0.005(5) -0.016(5) 0.086(7)
C17A 0.116(7) 0.122(7) 0.054(4) -0.013(4) -0.012(4) 0.070(6)
C17B 0.127(8) 0.103(7) 0.071(5) 0.016(5) 0.045(5) 0.078(6)
C18A 0.081(5) 0.120(8) 0.067(5) 0.023(5) 0.032(4) 0.046(5)
C18B 0.117(8) 0.082(6) 0.092(6) 0.008(4) 0.052(6) 0.030(5)
B1 0.0457(16) 0.0515(17) 0.0625(18) -0.0164(14) -0.0102(13) 0.0316(14)

loop_
_atom_type_symbol
_atom_type_description
_atom_type_scat_dispersion_real
_atom_type_scat_dispersion_imag
_atom_type_scat_source
C C 0.0181 0.0091 'International Tables Vol C Tables 4.2.6.8 and 6.1.1.4'
H H 0.0000 0.0000 'International Tables Vol C Tables 4.2.6.8 and 6.1.1.4'
B B 0.0090 0.0039 'International Tables Vol C Tables 4.2.6.8 and 6.1.1.4'
Br Br -0.6763 1.2805 'International Tables Vol C Tables 4.2.6.8 and 6.1.1.4'
N N 0.0311 0.0180 'International Tables Vol C Tables 4.2.6.8 and 6.1.1.4'

loop_
_geom_angle_atom_site_label_1
_geom_angle_atom_site_label_2
_geom_angle_atom_site_label_3
_geom_angle
_geom_angle_site_symmetry_1
_geom_angle_site_symmetry_3
_geom_angle_publ_flag
B1 N1 N1 127.7(3) . 13_666 ?
C2 C1 C6 118.6(2) . . ?
C2 C1 B1 120.3(2) . . ?
C6 C1 B1 121.1(2) . . ?
C1 C2 C15 126.0(2) . . ?
C3 C2 C1 119.1(2) . . ?
C3 C2 C15 114.9(3) . . ?
C2 C3 C4 123.2(3) . . ?
C3 C4 C11 121.2(3) . . ?
C5 C4 C3 117.2(2) . . ?
C5 C4 C11 121.6(3) . . ?
C4 C5 C6 123.4(3) . . ?
C1 C6 C7 125.8(2) . . ?
C5 C6 C1 118.5(2) . . ?
C5 C6 C7 115.7(2) . . ?
C6 C7 C10 111.2(3) . . ?
C8 C7 C6 108.7(3) . . ?
C8 C7 C10 105.8(3) . . ?
C9 C7 C6 116.3(3) . . ?
C9 C7 C8 110.5(3) . . ?
C9 C7 C10 103.7(3) . . ?
C4 C11 C12A 109.8(4) . . ?
C4 C11 C13B 110.1(4) . . ?
C4 C11 C14B 106.4(4) . . ?
C12B C11 C4 114.9(4) . . ?
C12B C11 C13B 115.4(6) . . ?
C12B C11 C14B 108.0(7) . . ?
C13A C11 C4 109.0(4) . . ?
C13A C11 C12A 100.0(8) . . ?
C13B C11 C14B 100.6(6) . . ?
C14A C11 C4 115.3(5) . . ?
C14A C11 C12A 105.9(8) . . ?
C14A C11 C13A 115.5(8) . . ?
C2 C15 C17A 110.1(4) . . ?
C2 C15 C18B 110.8(4) . . ?
C16A C15 C2 110.6(5) . . ?
C16A C15 C17A 102.8(7) . . ?
C16B C15 C2 109.1(5) . . ?
C16B C15 C17B 110.4(7) . . ?
C16B C15 C18B 103.8(7) . . ?
C17B C15 C2 120.4(4) . . ?
C17B C15 C18B 100.9(6) . . ?
C18A C15 C2 107.5(4) . . ?
C18A C15 C16A 119.0(8) . . ?
C18A C15 C17A 106.3(6) . . ?
N1 B1 Br1A 113.7(2) . . ?
N1 B1 Br1B 116.1(2) . . ?
N1 B1 C1 122.9(2) . . ?
C1 B1 Br1A 120.9(2) . . ?
C1 B1 Br1B 120.9(2) . . ?

loop_
_geom_bond_atom_site_label_1
_geom_bond_atom_site_label_2
_geom_bond_distance
_geom_bond_site_symmetry_2
_geom_bond_publ_flag
Br1A B1 1.958(4) . ?
Br1B B1 1.985(3) . ?
N1 N1 1.396(4) 13_666 ?
N1 B1 1.370(4) . ?
C1 C2 1.422(4) . ?
C1 C6 1.425(4) . ?
C1 B1 1.558(4) . ?
C2 C3 1.382(4) . ?
C2 C15 1.561(4) . ?
C3 C4 1.383(4) . ?
C4 C5 1.376(4) . ?
C4 C11 1.538(4) . ?
C5 C6 1.393(4) . ?
C6 C7 1.561(4) . ?
C7 C8 1.527(5) . ?
C7 C9 1.519(5) . ?
C7 C10 1.562(5) . ?
C11 C12A 1.598(11) . ?
C11 C12B 1.465(10) . ?
C11 C13A 1.519(11) . ?
C11 C13B 1.539(10) . ?
C11 C14A 1.470(12) . ?
C11 C14B 1.553(9) . ?
C15 C16A 1.483(9) . ?
C15 C16B 1.503(9) . ?
C15 C17A 1.614(9) . ?
C15 C17B 1.527(8) . ?
C15 C18A 1.459(9) . ?
C15 C18B 1.608(9) . ?
